data_1537186
loop_
_publ_author_name
'Kuz'micheva, G.M.'
'Zharikov, E.V.'
'Denisov, A.L.'

_publ_section_title
;
 X-ray structural study of synthetic gehlenites Ca2 Al (Al Si) O7 and
 akermanites Ca2 Mg Si2 O7, doped with chromium ions
;
_journal_name_full 'Zhurnal Neorganicheskoi Khimii'
_journal_page_first 1422
_journal_page_last 1428
_journal_volume 40
_journal_year 1995
_chemical_formula_sum 'Ca2 Cr0.02 Mg O7 Si1.98'
_chemical_name_systematic 'Ca2 Mg ((Si0.99 Cr0.01)2 O7)'
_space_group_IT_number 113
_symmetry_space_group_name_Hall 'P -4 2ab'
_symmetry_space_group_name_H-M 'P -4 21 m'
_cell_angle_alpha 90
_cell_angle_beta 90
_cell_angle_gamma 90
_cell_formula_units_Z 2
_cell_length_a 7.835
_cell_length_b 7.835
_cell_length_c 5.008
_cell_volume 307.427
_citation_journal_id_ASTM ZNOKAQ
_cod_data_source_file Kuzmicheva_ZNOKAQ_1995_1518.cif
_cod_data_source_block Ca2Cr0.02Mg1O7Si1.98
_cod_original_cell_volume 307.4272
_cod_original_formula_sum 'Ca2 Cr0.02 Mg1 O7 Si1.98'
_cod_database_code 1537186

loop_
_symmetry_equiv_pos_as_xyz
x,y,z
y,-x,-z
-x,-y,z
-y,x,-z
x+1/2,-y+1/2,-z
-y+1/2,-x+1/2,z
-x+1/2,y+1/2,-z
y+1/2,x+1/2,z

loop_
_atom_site_label
_atom_site_type_symbol
_atom_site_fract_x
_atom_site_fract_y
_atom_site_fract_z
_atom_site_occupancy
_atom_site_U_iso_or_equiv
Mg1 Mg+2 0 0 0 1 0.0
Cr1 Cr+4 0.1397 0.3603 0.9352 0.01 0.0
Ca1 Ca+2 0.3318 0.1682 0.5063 1 0.0
O3 O-2 0.0805 0.1868 0.7857 1 0.0
Si1 Si+4 0.1397 0.3603 0.9352 0.99 0.0
O1 O-2 0.5 0 0.1809 1 0.0
O2 O-2 0.1405 0.3594 0.255 1 0.0
